data_4132113
loop_
_publ_author_name
'Wu, Guangcheng'
'Wang, Cai-Yun'
'Jiao, Tianyu'
'Zhu, Huangtianzhi'
'Huang, Feihe'
'Li, Hao'

_publ_section_title
;
 Controllable Self-Assembly of Macrocycles in Water for Isolating Aromatic
 Hydrocarbon Isomers.
;
_journal_issue 18
_journal_name_full 'Journal of the American Chemical Society'
_journal_page_first 5955
_journal_page_last 5961
_journal_paper_doi 10.1021/jacs.8b01651
_journal_volume 140
_journal_year 2018
_chemical_formula_moiety 'O4 S, C35 H34 N6 O2'
_chemical_formula_sum 'C35 H34 N6 O6 S'
_chemical_formula_weight 666.74
_space_group_crystal_system triclinic
_space_group_IT_number 2
_space_group_name_Hall '-P 1'
_space_group_name_H-M_alt 'P -1'
_atom_sites_solution_hydrogens geom
_atom_sites_solution_primary dual
_audit_creation_date 2018-01-09
_audit_creation_method
;
Olex2 1.2
(compiled 2017.08.10 svn.r3458 for OlexSys, GUI svn.r5381)
;
_cell_angle_alpha 74.526(4)
_cell_angle_beta 85.761(3)
_cell_angle_gamma 67.151(3)
_cell_formula_units_Z 2
_cell_length_a 12.3237(6)
_cell_length_b 13.4102(7)
_cell_length_c 13.7397(6)
_cell_measurement_reflns_used 4042
_cell_measurement_temperature 170(2)
_cell_measurement_theta_max 50.286
_cell_measurement_theta_min 2.906
_cell_volume 2015.52(18)
_computing_cell_refinement 'SAINT v8.37A (Bruker, 2015)'
_computing_data_reduction 'SAINT v8.37A (Bruker, 2015)'
_computing_molecular_graphics 'Olex2 (Dolomanov et al., 2009)'
_computing_publication_material 'Olex2 (Dolomanov et al., 2009)'
_computing_structure_refinement 'ShelXL (Sheldrick, 2015)'
_computing_structure_solution 'ShelXT (Sheldrick, 2015)'
_diffrn_ambient_temperature 170.0
_diffrn_measured_fraction_theta_full 0.992
_diffrn_measured_fraction_theta_max 0.991
_diffrn_measurement_device_type 'Bruker D8 Venture'
_diffrn_measurement_method '\f and \w scans'
_diffrn_radiation_type GaK\a
_diffrn_radiation_wavelength 1.34139
_diffrn_reflns_av_R_equivalents 0.0617
_diffrn_reflns_av_unetI/netI 0.0688
_diffrn_reflns_Laue_measured_fraction_full 0.992
_diffrn_reflns_Laue_measured_fraction_max 0.991
_diffrn_reflns_limit_h_max 14
_diffrn_reflns_limit_h_min -15
_diffrn_reflns_limit_k_max 16
_diffrn_reflns_limit_k_min -15
_diffrn_reflns_limit_l_max 16
_diffrn_reflns_limit_l_min -15
_diffrn_reflns_number 24686
_diffrn_reflns_point_group_measured_fraction_full 0.992
_diffrn_reflns_point_group_measured_fraction_max 0.991
_diffrn_reflns_theta_full 53.594
_diffrn_reflns_theta_max 54.964
_diffrn_reflns_theta_min 2.905
_diffrn_standards_number 0
_exptl_absorpt_coefficient_mu 0.711
_exptl_absorpt_correction_T_max 0.7508
_exptl_absorpt_correction_T_min 0.5016
_exptl_absorpt_correction_type multi-scan
_exptl_absorpt_process_details
;
 TWINABS-2012/1 (Bruker,2012) was used for absorption correction.
 
For component 1:
 wR2(int) was 0.1200 before and 0.0738 after correction.
 The Ratio of minimum to maximum transmission not present.
 The \l/2 correction factor is Not present
 
For component 2:
 wR2(int) was 0.1668 before and 0.0870 after correction.
 The Ratio of minimum to maximum transmission is 0.67.
 The \l/2 correction factor is Not present

Final HKLF 4 output contains 44577 reflections, Rint = 0.1006
 (13122 with I > 3sig(I), Rint = 0.0807)
;
_exptl_crystal_colour colourless
_exptl_crystal_colour_primary colourless
_exptl_crystal_density_diffrn 1.099
_exptl_crystal_description block
_exptl_crystal_F_000 700
_exptl_crystal_size_max 0.03
_exptl_crystal_size_mid 0.02
_exptl_crystal_size_min 0.01
_refine_diff_density_max 1.768
_refine_diff_density_min -0.686
_refine_diff_density_rms 0.123
_refine_ls_extinction_method none
_refine_ls_goodness_of_fit_ref 1.670
_refine_ls_hydrogen_treatment constr
_refine_ls_matrix_type full
_refine_ls_number_parameters 460
_refine_ls_number_reflns 7612
_refine_ls_number_restraints 77
_refine_ls_restrained_S_all 1.707
_refine_ls_R_factor_all 0.2012
_refine_ls_R_factor_gt 0.1579
_refine_ls_shift/su_max 0.024
_refine_ls_shift/su_mean 0.002
_refine_ls_structure_factor_coef Fsqd
_refine_ls_weighting_details 'w=1/[\s^2^(Fo^2^)+(0.2000P)^2^] where P=(Fo^2^+2Fc^2^)/3'
_refine_ls_weighting_scheme calc
_refine_ls_wR_factor_gt 0.4367
_refine_ls_wR_factor_ref 0.4692
_reflns_Friedel_coverage 0.000
_reflns_number_gt 4296
_reflns_number_total 7612
_reflns_threshold_expression 'I > 2\s(I)'
_cod_data_source_file ja8b01651_si_003.cif
_cod_data_source_block mjl18008_0m
_cod_database_code 4132113
_shelx_shelxl_version_number 2017/1
_shelx_space_group_comment
;
The symmetry employed for this shelxl refinement is uniquely defined
by the following loop, which should always be used as a source of
symmetry information in preference to the above space-group names.
They are only intended as comments.
;
_shelx_estimated_absorpt_t_max 0.993
_shelx_estimated_absorpt_t_min 0.979
_olex2_refinement_description
;
1. Fixed Uiso
 At 1.2 times of:
  All C(H) groups, All C(H,H) groups, All N(H) groups
2. Restrained distances
 S1-O5 = S1-O8 = S1-O3 = S1-O4
 1.5 with sigma of 0.02
 S1-O8 = S1-O5 = S2-O6 = S1-O3 = S1-O4 = S2-O3 = S2-O7
 1.48 with sigma of 0.02
3. Uiso/Uaniso restraints and constraints
S1 \\sim O3 \\sim O4 \\sim S2 \\sim O6 \\sim O7 \\sim O8 \\sim O5: within 2A
with sigma of 0.01 and sigma for terminal atoms of 0.02
4. Others
 Fixed Sof: S1(0.5) S2(0.5) O6(0.5) O7(0.5) O8(0.5) O5(0.5)
5.a Secondary CH2 refined with riding coordinates:
 C2(H2A,H2B), C3(H3A,H3B), C4(H4A,H4B), C5(H5A,H5B), C6(H6A,H6B), C18(H18A,
 H18B), C25(H25A,H25B)
5.b Aromatic/amide H refined with riding coordinates:
 N1(H1), N3(H3), C8(H8), C10(H10), C11(H11), C12(H12), C14(H14), C15(H15),
 C16(H16), C20(H20), C21(H21), C23(H23), C24(H24), C26(H26), C27(H27), C30(H30),
  C31(H31), C32(H32), C34(H34), C35(H35)
;
_olex2_submission_special_instructions 'No special instructions were received'

loop_
_space_group_symop_operation_xyz
'x, y, z'
'-x, -y, -z'

loop_
_atom_site_label
_atom_site_type_symbol
_atom_site_fract_x
_atom_site_fract_y
_atom_site_fract_z
_atom_site_U_iso_or_equiv
_atom_site_adp_type
_atom_site_occupancy
_atom_site_site_symmetry_order
_atom_site_calc_flag
_atom_site_refinement_flags_posn
_atom_site_refinement_flags_adp
_atom_site_refinement_flags_occupancy
_atom_site_disorder_assembly
_atom_site_disorder_group
S1 S 0.3975(3) 0.7840(4) 0.9193(2) 0.0680(9) Uani 0.5 1 d D U P A 1
O3 O 0.4681(6) 0.8456(5) 0.8715(4) 0.1080(17) Uani 1 1 d D U . . .
O4 O 0.4161(6) 0.7456(7) 1.0280(4) 0.136(3) Uani 1 1 d D U . A 1
S2 S 0.4095(4) 0.8486(5) 0.9688(4) 0.1056(14) Uani 0.5 1 d D U P A 2
O6 O 0.2813(9) 0.9114(12) 0.9556(12) 0.134(4) Uani 0.5 1 d D U P A 2
O7 O 0.4728(17) 0.9095(16) 1.0083(14) 0.180(6) Uani 0.5 1 d D U P A 2
O8 O 0.4442(12) 0.6657(10) 0.9081(12) 0.154(5) Uani 0.5 1 d D U P A 1
O5 O 0.2797(8) 0.8324(13) 0.8731(9) 0.123(4) Uani 0.5 1 d D U P A 1
O1 O 0.8354(5) 0.7107(10) 0.7226(4) 0.194(5) Uani 1 1 d . . . . .
O2 O 0.9031(7) 0.3094(9) 0.7660(5) 0.158(4) Uani 1 1 d . . . . .
N1 N 0.6414(5) 0.7695(5) 0.7435(4) 0.0655(14) Uani 1 1 d . . . . .
H1 H 0.583329 0.775777 0.785719 0.079 Uiso 1 1 calc R . . . .
N2 N 0.6175(5) 0.8038(5) 0.6411(3) 0.0618(13) Uani 1 1 d . . . . .
N3 N 0.7319(6) 0.2930(6) 0.8137(4) 0.0833(18) Uani 1 1 d . . . . .
H3 H 0.685186 0.283239 0.863754 0.100 Uiso 1 1 calc R . . . .
N4 N 0.6979(5) 0.3092(5) 0.7162(4) 0.0728(16) Uani 1 1 d . . . . .
N5 N 0.6888(5) 0.8503(4) 0.2549(3) 0.0599(13) Uani 1 1 d . . . . .
N6 N 0.7027(4) 0.3499(4) 0.3273(4) 0.0571(12) Uani 1 1 d . . . . .
C1 C 0.7522(7) 0.7266(9) 0.7790(5) 0.106(3) Uani 1 1 d . . . . .
C2 C 0.7680(7) 0.6893(9) 0.8911(5) 0.111(3) Uani 1 1 d . . . . .
H2A H 0.790526 0.742633 0.914395 0.133 Uiso 1 1 calc R . . . .
H2B H 0.691731 0.691612 0.921046 0.133 Uiso 1 1 calc R . . . .
C3 C 0.8578(6) 0.5756(8) 0.9286(5) 0.084(2) Uani 1 1 d . . . . .
H3A H 0.876542 0.562225 1.000970 0.101 Uiso 1 1 calc R . . . .
H3B H 0.930812 0.568583 0.890843 0.101 Uiso 1 1 calc R . . . .
C4 C 0.8137(7) 0.4897(9) 0.9159(5) 0.092(3) Uani 1 1 d . . . . .
H4A H 0.795047 0.503756 0.843380 0.110 Uiso 1 1 calc R . . . .
H4B H 0.739942 0.498171 0.952912 0.110 Uiso 1 1 calc R . . . .
C5 C 0.9028(8) 0.3699(9) 0.9543(5) 0.094(3) Uani 1 1 d . . . . .
H5A H 0.921524 0.356895 1.026553 0.112 Uiso 1 1 calc R . . . .
H5B H 0.976428 0.362421 0.917205 0.112 Uiso 1 1 calc R . . . .
C6 C 0.8625(11) 0.2778(11) 0.9433(6) 0.130(4) Uani 1 1 d . . . . .
H6A H 0.924365 0.203080 0.971727 0.156 Uiso 1 1 calc R . . . .
H6B H 0.789889 0.282786 0.981218 0.156 Uiso 1 1 calc R . . . .
C7 C 0.8388(9) 0.2924(9) 0.8318(6) 0.104(3) Uani 1 1 d . . . . .
C8 C 0.5940(6) 0.3130(5) 0.7061(5) 0.0636(16) Uani 1 1 d . . . . .
H8 H 0.551814 0.297039 0.764990 0.076 Uiso 1 1 calc R . . . .
C9 C 0.5369(6) 0.3416(5) 0.6056(4) 0.0587(15) Uani 1 1 d . . . . .
C10 C 0.4165(5) 0.3756(5) 0.6023(5) 0.0575(15) Uani 1 1 d . . . . .
H10 H 0.376707 0.374722 0.664263 0.069 Uiso 1 1 calc R . . . .
C11 C 0.3488(5) 0.4117(5) 0.5121(5) 0.0577(15) Uani 1 1 d . . . . .
H11 H 0.265688 0.433409 0.514019 0.069 Uiso 1 1 calc R . . . .
C12 C 0.4042(5) 0.4152(5) 0.4213(5) 0.0557(14) Uani 1 1 d . . . . .
H12 H 0.359768 0.441894 0.359557 0.067 Uiso 1 1 calc R . . . .
C13 C 0.5304(5) 0.3778(5) 0.4214(4) 0.0520(13) Uani 1 1 d . . . . .
C14 C 0.5869(5) 0.3827(5) 0.3292(5) 0.0573(14) Uani 1 1 d . . . . .
H14 H 0.541858 0.409652 0.267741 0.069 Uiso 1 1 calc R . . . .
C15 C 0.7710(5) 0.3077(5) 0.4135(5) 0.0590(15) Uani 1 1 d . . . . .
H15 H 0.854345 0.280867 0.409491 0.071 Uiso 1 1 calc R . . . .
C16 C 0.7208(5) 0.3037(5) 0.5061(5) 0.0597(15) Uani 1 1 d . . . . .
H16 H 0.769785 0.276303 0.565300 0.072 Uiso 1 1 calc R . . . .
C17 C 0.5985(5) 0.3392(5) 0.5147(4) 0.0516(14) Uani 1 1 d . . . . .
C18 C 0.7598(6) 0.3690(7) 0.2279(5) 0.0716(18) Uani 1 1 d . . . . .
H18A H 0.711869 0.367841 0.173787 0.086 Uiso 1 1 calc R . . . .
H18B H 0.839046 0.309178 0.230509 0.086 Uiso 1 1 calc R . . . .
C19 C 0.7696(5) 0.4808(6) 0.2062(4) 0.0607(16) Uani 1 1 d . . . . .
C20 C 0.6805(5) 0.5768(6) 0.1453(4) 0.0581(16) Uani 1 1 d . . . . .
H20 H 0.619941 0.568378 0.113397 0.070 Uiso 1 1 calc R . . . .
C21 C 0.6815(5) 0.6825(6) 0.1324(4) 0.0578(15) Uani 1 1 d . . . . .
H21 H 0.621019 0.746163 0.092452 0.069 Uiso 1 1 calc R . . . .
C22 C 0.7719(6) 0.6962(6) 0.1781(4) 0.0609(16) Uani 1 1 d . . . . .
C23 C 0.8606(5) 0.6000(6) 0.2359(4) 0.0612(16) Uani 1 1 d . . . . .
H23 H 0.922217 0.607802 0.267030 0.073 Uiso 1 1 calc R . . . .
C24 C 0.8602(5) 0.4935(6) 0.2487(4) 0.0602(16) Uani 1 1 d . . . . .
H24 H 0.922201 0.429583 0.286634 0.072 Uiso 1 1 calc R . . . .
C25 C 0.7642(7) 0.8113(6) 0.1718(4) 0.0731(19) Uani 1 1 d . . . . .
H25A H 0.729146 0.862226 0.105471 0.088 Uiso 1 1 calc R . . . .
H25B H 0.843755 0.810652 0.179298 0.088 Uiso 1 1 calc R . . . .
C26 C 0.7422(5) 0.8230(5) 0.3494(4) 0.0601(15) Uani 1 1 d . . . . .
H26 H 0.825592 0.794681 0.356478 0.072 Uiso 1 1 calc R . . . .
C27 C 0.6741(5) 0.8370(5) 0.4325(4) 0.0539(14) Uani 1 1 d . . . . .
H27 H 0.711366 0.818500 0.496569 0.065 Uiso 1 1 calc R . . . .
C28 C 0.5487(5) 0.8789(4) 0.4244(4) 0.0530(14) Uani 1 1 d . . . . .
C29 C 0.4724(6) 0.8874(4) 0.5062(4) 0.0546(14) Uani 1 1 d . . . . .
C30 C 0.3529(6) 0.9319(5) 0.4866(5) 0.0614(15) Uani 1 1 d . . . . .
H30 H 0.301489 0.939242 0.541557 0.074 Uiso 1 1 calc R . . . .
C31 C 0.3041(6) 0.9669(5) 0.3884(6) 0.0709(18) Uani 1 1 d . . . . .
H31 H 0.221027 0.996335 0.377533 0.085 Uiso 1 1 calc R . . . .
C32 C 0.3772(7) 0.9581(5) 0.3080(6) 0.078(2) Uani 1 1 d . . . . .
H32 H 0.344934 0.983265 0.241066 0.094 Uiso 1 1 calc R . . . .
C33 C 0.4974(6) 0.9128(5) 0.3250(5) 0.0603(16) Uani 1 1 d . . . . .
C34 C 0.5746(7) 0.8958(5) 0.2433(5) 0.0666(17) Uani 1 1 d . . . . .
H34 H 0.540994 0.918868 0.176996 0.080 Uiso 1 1 calc R . . . .
C35 C 0.5118(6) 0.8511(5) 0.6128(4) 0.0542(14) Uani 1 1 d . . . . .
H35 H 0.453820 0.864403 0.662476 0.065 Uiso 1 1 calc R . . . .

loop_
_atom_site_aniso_label
_atom_site_aniso_U_11
_atom_site_aniso_U_22
_atom_site_aniso_U_33
_atom_site_aniso_U_23
_atom_site_aniso_U_13
_atom_site_aniso_U_12
S1 0.0480(16) 0.118(3) 0.0414(16) -0.0153(16) 0.0090(12) -0.0398(17)
O3 0.111(4) 0.130(4) 0.081(3) -0.014(3) 0.025(3) -0.057(3)
O4 0.118(5) 0.191(6) 0.065(4) 0.030(4) -0.002(3) -0.065(5)
S2 0.090(3) 0.132(4) 0.084(3) -0.004(3) -0.009(2) -0.044(3)
O6 0.063(6) 0.144(8) 0.152(9) 0.005(7) 0.001(6) -0.022(6)
O7 0.153(11) 0.197(13) 0.170(12) 0.038(10) -0.069(10) -0.088(10)
O8 0.105(9) 0.210(13) 0.124(10) 0.016(10) -0.024(7) -0.070(9)
O5 0.050(5) 0.195(10) 0.088(7) -0.005(7) -0.027(5) -0.023(6)
O1 0.061(3) 0.394(14) 0.045(3) -0.023(5) 0.010(3) -0.025(5)
O2 0.152(6) 0.345(12) 0.075(4) -0.083(5) 0.040(4) -0.188(8)
N1 0.062(3) 0.095(4) 0.041(3) -0.014(3) 0.001(2) -0.033(3)
N2 0.077(3) 0.081(3) 0.032(3) -0.008(2) 0.000(2) -0.039(3)
N3 0.105(4) 0.136(5) 0.053(3) -0.035(3) 0.019(3) -0.090(4)
N4 0.094(4) 0.105(4) 0.055(3) -0.031(3) 0.021(3) -0.072(4)
N5 0.079(4) 0.065(3) 0.037(3) -0.002(2) -0.003(2) -0.036(3)
N6 0.057(3) 0.071(3) 0.050(3) -0.020(2) 0.016(2) -0.032(2)
C1 0.073(5) 0.182(9) 0.039(4) -0.013(5) 0.002(4) -0.034(5)
C2 0.068(5) 0.195(10) 0.045(4) -0.023(5) -0.004(3) -0.029(6)
C3 0.056(4) 0.164(8) 0.031(3) -0.016(4) -0.001(3) -0.046(5)
C4 0.065(4) 0.174(9) 0.049(4) -0.038(5) -0.005(3) -0.053(5)
C5 0.102(6) 0.173(9) 0.050(4) -0.039(5) 0.013(4) -0.095(7)
C6 0.166(9) 0.235(12) 0.071(5) -0.056(7) 0.024(6) -0.155(9)
C7 0.128(7) 0.176(9) 0.065(5) -0.044(5) 0.019(5) -0.111(7)
C8 0.078(4) 0.079(4) 0.053(4) -0.022(3) 0.010(3) -0.050(4)
C9 0.080(4) 0.064(4) 0.052(3) -0.023(3) 0.022(3) -0.047(3)
C10 0.065(4) 0.062(4) 0.058(4) -0.025(3) 0.028(3) -0.037(3)
C11 0.058(3) 0.052(3) 0.070(4) -0.018(3) 0.014(3) -0.028(3)
C12 0.055(3) 0.053(3) 0.061(4) -0.016(3) 0.014(3) -0.025(3)
C13 0.056(3) 0.061(3) 0.052(3) -0.020(3) 0.016(3) -0.035(3)
C14 0.066(4) 0.059(3) 0.055(4) -0.020(3) 0.013(3) -0.030(3)
C15 0.053(3) 0.075(4) 0.057(4) -0.025(3) 0.012(3) -0.030(3)
C16 0.064(4) 0.070(4) 0.057(4) -0.022(3) 0.013(3) -0.036(3)
C17 0.058(3) 0.054(3) 0.057(3) -0.027(3) 0.023(3) -0.033(3)
C18 0.067(4) 0.104(5) 0.057(4) -0.042(4) 0.025(3) -0.036(4)
C19 0.063(4) 0.086(4) 0.050(4) -0.033(3) 0.026(3) -0.040(3)
C20 0.054(3) 0.092(5) 0.041(3) -0.034(3) 0.013(3) -0.033(3)
C21 0.059(3) 0.091(5) 0.032(3) -0.022(3) 0.011(2) -0.035(3)
C22 0.074(4) 0.092(5) 0.036(3) -0.025(3) 0.018(3) -0.050(4)
C23 0.059(4) 0.095(5) 0.043(3) -0.021(3) 0.012(3) -0.043(4)
C24 0.049(3) 0.091(5) 0.044(3) -0.023(3) 0.012(2) -0.028(3)
C25 0.102(5) 0.095(5) 0.037(3) -0.005(3) -0.001(3) -0.062(4)
C26 0.062(3) 0.078(4) 0.044(3) -0.005(3) -0.009(3) -0.036(3)
C27 0.070(4) 0.051(3) 0.043(3) -0.007(2) -0.010(3) -0.028(3)
C28 0.072(4) 0.039(3) 0.045(3) -0.005(2) -0.009(3) -0.020(3)
C29 0.076(4) 0.038(3) 0.054(3) -0.010(2) -0.012(3) -0.025(3)
C30 0.068(4) 0.052(3) 0.065(4) -0.013(3) -0.004(3) -0.025(3)
C31 0.072(4) 0.059(4) 0.072(5) -0.014(3) -0.021(4) -0.013(3)
C32 0.097(5) 0.054(4) 0.071(5) -0.005(3) -0.040(4) -0.016(4)
C33 0.078(4) 0.050(3) 0.051(3) -0.009(3) -0.022(3) -0.021(3)
C34 0.095(5) 0.063(4) 0.045(4) -0.004(3) -0.019(3) -0.037(4)
C35 0.067(4) 0.051(3) 0.050(3) -0.011(3) -0.001(3) -0.030(3)

loop_
_atom_type_symbol
_atom_type_description
_atom_type_scat_dispersion_real
_atom_type_scat_dispersion_imag
_atom_type_scat_source
C C 0.0150 0.0070 'International Tables Vol C Tables 4.2.6.8 and 6.1.1.4'
H H 0.0000 0.0000 'International Tables Vol C Tables 4.2.6.8 and 6.1.1.4'
N N 0.0250 0.0140 'International Tables Vol C Tables 4.2.6.8 and 6.1.1.4'
O O 0.0410 0.0250 'International Tables Vol C Tables 4.2.6.8 and 6.1.1.4'
S S 0.2925 0.4295 'International Tables Vol C Tables 4.2.6.8 and 6.1.1.4'

loop_
_geom_angle_atom_site_label_1
_geom_angle_atom_site_label_2
_geom_angle_atom_site_label_3
_geom_angle
O3 S1 O4 112.8(4)
O3 S1 O8 113.2(7)
O3 S1 O5 112.0(7)
O4 S1 O8 92.3(7)
O4 S1 O5 121.2(6)
O5 S1 O8 103.1(9)
O3 S2 O7 98.2(9)
O6 S2 O3 112.4(7)
O6 S2 O7 112.8(11)
N2 N1 H1 119.9
C1 N1 H1 119.9
C1 N1 N2 120.2(5)
C35 N2 N1 117.0(5)
N4 N3 H3 120.6
C7 N3 H3 120.6
C7 N3 N4 118.9(6)
C8 N4 N3 114.4(5)
C26 N5 C25 118.2(5)
C34 N5 C25 120.9(5)
C34 N5 C26 120.4(5)
C14 N6 C15 121.9(5)
C14 N6 C18 119.1(5)
C15 N6 C18 118.7(5)
O1 C1 N1 121.6(7)
O1 C1 C2 122.5(7)
N1 C1 C2 115.6(7)
C1 C2 H2A 108.8
C1 C2 H2B 108.8
H2A C2 H2B 107.7
C3 C2 C1 113.6(7)
C3 C2 H2A 108.8
C3 C2 H2B 108.8
C2 C3 H3A 109.6
C2 C3 H3B 109.6
C2 C3 C4 110.3(6)
H3A C3 H3B 108.1
C4 C3 H3A 109.6
C4 C3 H3B 109.6
C3 C4 H4A 109.0
C3 C4 H4B 109.1
C3 C4 C5 112.7(6)
H4A C4 H4B 107.8
C5 C4 H4A 109.0
C5 C4 H4B 109.0
C4 C5 H5A 108.5
C4 C5 H5B 108.5
C4 C5 C6 115.1(8)
H5A C5 H5B 107.5
C6 C5 H5A 108.5
C6 C5 H5B 108.5
C5 C6 H6A 109.7
C5 C6 H6B 109.7
H6A C6 H6B 108.2
C7 C6 C5 109.7(7)
C7 C6 H6A 109.7
C7 C6 H6B 109.7
O2 C7 N3 122.8(7)
O2 C7 C6 124.2(7)
N3 C7 C6 112.8(7)
N4 C8 H8 118.9
N4 C8 C9 122.3(6)
C9 C8 H8 118.9
C10 C9 C8 116.7(5)
C10 C9 C17 119.3(6)
C17 C9 C8 123.9(6)
C9 C10 H10 118.2
C9 C10 C11 123.6(5)
C11 C10 H10 118.2
C10 C11 H11 120.3
C12 C11 C10 119.3(5)
C12 C11 H11 120.3
C11 C12 H12 120.5
C11 C12 C13 118.9(6)
C13 C12 H12 120.5
C12 C13 C17 121.0(5)
C14 C13 C12 119.1(5)
C14 C13 C17 119.9(5)
N6 C14 C13 120.2(6)
N6 C14 H14 119.9
C13 C14 H14 119.9
N6 C15 H15 119.7
N6 C15 C16 120.7(5)
C16 C15 H15 119.7
C15 C16 H16 119.5
C15 C16 C17 121.0(6)
C17 C16 H16 119.5
C9 C17 C13 117.9(5)
C16 C17 C9 126.0(6)
C16 C17 C13 116.2(5)
N6 C18 H18A 110.0
N6 C18 H18B 110.0
N6 C18 C19 108.3(5)
H18A C18 H18B 108.4
C19 C18 H18A 110.0
C19 C18 H18B 110.0
C20 C19 C18 119.4(6)
C24 C19 C18 121.2(6)
C24 C19 C20 119.3(6)
C19 C20 H20 119.8
C21 C20 C19 120.4(5)
C21 C20 H20 119.8
C20 C21 H21 119.8
C20 C21 C22 120.5(6)
C22 C21 H21 119.8
C21 C22 C25 119.3(6)
C23 C22 C21 118.3(6)
C23 C22 C25 122.2(5)
C22 C23 H23 119.3
C24 C23 C22 121.4(5)
C24 C23 H23 119.3
C19 C24 C23 120.1(6)
C19 C24 H24 119.9
C23 C24 H24 119.9
N5 C25 H25A 110.2
N5 C25 H25B 110.2
C22 C25 N5 107.8(5)
C22 C25 H25A 110.2
C22 C25 H25B 110.2
H25A C25 H25B 108.5
N5 C26 H26 120.0
C27 C26 N5 120.0(5)
C27 C26 H26 120.0
C26 C27 H27 119.3
C26 C27 C28 121.4(5)
C28 C27 H27 119.3
C27 C28 C33 116.7(6)
C29 C28 C27 125.3(5)
C29 C28 C33 118.0(6)
C28 C29 C35 124.4(5)
C30 C29 C28 118.8(5)
C30 C29 C35 116.8(6)
C29 C30 H30 118.8
C29 C30 C31 122.4(6)
C31 C30 H30 118.8
C30 C31 H31 120.3
C32 C31 C30 119.5(6)
C32 C31 H31 120.3
C31 C32 H32 120.2
C31 C32 C33 119.7(6)
C33 C32 H32 120.2
C32 C33 C28 121.6(7)
C32 C33 C34 120.4(6)
C34 C33 C28 118.0(6)
N5 C34 C33 123.3(5)
N5 C34 H34 118.3
C33 C34 H34 118.3
N2 C35 C29 123.2(6)
N2 C35 H35 118.4
C29 C35 H35 118.4

loop_
_geom_bond_atom_site_label_1
_geom_bond_atom_site_label_2
_geom_bond_distance
S1 O3 1.434(6)
S1 O4 1.449(6)
S1 O8 1.509(12)
S1 O5 1.455(8)
O3 S2 1.475(7)
S2 O6 1.471(11)
S2 O7 1.539(15)
O1 C1 1.224(9)
O2 C7 1.192(9)
N1 H1 0.8800
N1 N2 1.374(7)
N1 C1 1.330(9)
N2 C35 1.246(8)
N3 H3 0.8800
N3 N4 1.370(7)
N3 C7 1.355(10)
N4 C8 1.278(8)
N5 C25 1.491(9)
N5 C26 1.393(7)
N5 C34 1.301(8)
N6 C14 1.321(8)
N6 C15 1.361(8)
N6 C18 1.496(8)
C1 C2 1.490(10)
C2 H2A 0.9900
C2 H2B 0.9900
C2 C3 1.473(12)
C3 H3A 0.9900
C3 H3B 0.9900
C3 C4 1.504(12)
C4 H4A 0.9900
C4 H4B 0.9900
C4 C5 1.526(13)
C5 H5A 0.9900
C5 H5B 0.9900
C5 C6 1.544(12)
C6 H6A 0.9900
C6 H6B 0.9900
C6 C7 1.527(11)
C8 H8 0.9500
C8 C9 1.483(8)
C9 C10 1.372(9)
C9 C17 1.414(8)
C10 H10 0.9500
C10 C11 1.409(9)
C11 H11 0.9500
C11 C12 1.376(8)
C12 H12 0.9500
C12 C13 1.437(8)
C13 C14 1.398(8)
C13 C17 1.443(8)
C14 H14 0.9500
C15 H15 0.9500
C15 C16 1.369(8)
C16 H16 0.9500
C16 C17 1.400(8)
C18 H18A 0.9900
C18 H18B 0.9900
C18 C19 1.498(10)
C19 C20 1.424(9)
C19 C24 1.384(8)
C20 H20 0.9500
C20 C21 1.385(9)
C21 H21 0.9500
C21 C22 1.411(8)
C22 C23 1.406(9)
C22 C25 1.489(9)
C23 H23 0.9500
C23 C24 1.394(9)
C24 H24 0.9500
C25 H25A 0.9900
C25 H25B 0.9900
C26 H26 0.9500
C26 C27 1.376(8)
C27 H27 0.9500
C27 C28 1.426(8)
C28 C29 1.410(9)
C28 C33 1.430(8)
C29 C30 1.374(8)
C29 C35 1.469(8)
C30 H30 0.9500
C30 C31 1.402(9)
C31 H31 0.9500
C31 C32 1.372(11)
C32 H32 0.9500
C32 C33 1.377(10)
C33 C34 1.424(10)
C34 H34 0.9500
C35 H35 0.9500

loop_
_smtbx_masks_void_nr
_smtbx_masks_void_average_x
_smtbx_masks_void_average_y
_smtbx_masks_void_average_z
_smtbx_masks_void_volume
_smtbx_masks_void_count_electrons
1 0.000 -0.336 -0.899 478.8 150.1
